data_7131168
loop_
_publ_author_name
'Pearce, Kyle G.'
'Hill, Michael S.'
'Mahon, Mary F.'

_publ_section_title
;
 Beryllium-centred C-H activation of benzene.
;
_journal_issue 11
_journal_name_full 'Chemical communications (Cambridge, England)'
_journal_page_first 1453
_journal_page_last 1456
_journal_paper_doi 10.1039/d2cc06702a
_journal_volume 59
_journal_year 2023
_chemical_absolute_configuration ad
_chemical_formula_moiety 'C36 H55 Be Li N2 Si2'
_chemical_formula_sum 'C36 H55 Be Li N2 Si2'
_chemical_formula_weight 587.94
_space_group_crystal_system monoclinic
_space_group_IT_number 9
_space_group_name_Hall 'C -2yc'
_space_group_name_H-M_alt 'C 1 c 1'
_atom_sites_solution_hydrogens geom
_atom_sites_solution_primary dual
_audit_creation_date 2022-07-27
_audit_creation_method
;
Olex2 1.5
(compiled 2022.04.07 svn.rca3783a0 for OlexSys, GUI svn.r6498)
;
_audit_update_record
;
2022-09-08 deposited with the CCDC.	2023-01-06 downloaded from the CCDC.
;
_cell_angle_alpha 90
_cell_angle_beta 92.3490(10)
_cell_angle_gamma 90
_cell_formula_units_Z 8
_cell_length_a 12.7041(2)
_cell_length_b 16.8932(3)
_cell_length_c 33.7442(5)
_cell_measurement_reflns_used 15612
_cell_measurement_temperature 150.00(10)
_cell_measurement_theta_max 73.2870
_cell_measurement_theta_min 4.3530
_cell_volume 7235.9(2)
_computing_cell_refinement 'CrysAlisPro 1.171.39.46 (Rigaku OD, 2018)'
_computing_data_collection 'CrysAlisPro 1.171.39.46 (Rigaku OD, 2018)'
_computing_data_reduction 'CrysAlisPro 1.171.39.46 (Rigaku OD, 2018)'
_computing_molecular_graphics 'Olex2 1.5 (Dolomanov et al., 2009)'
_computing_publication_material 'Olex2 1.5 (Dolomanov et al., 2009)'
_computing_structure_refinement 'SHELXL 2014/3 (Sheldrick, 2015)'
_computing_structure_solution 'SHELXT 2018/2 (Sheldrick, 2018)'
_diffrn_ambient_environment N~2~
_diffrn_ambient_temperature 150.00(10)
_diffrn_detector 'CCD plate'
_diffrn_detector_area_resol_mean 16.2300
_diffrn_detector_type EosS2
_diffrn_measured_fraction_theta_full 1.000
_diffrn_measured_fraction_theta_max 0.994
_diffrn_measurement_device 'four-circle diffractometer'
_diffrn_measurement_device_type 'SuperNova, Dual, Cu at home/near, EosS2'
_diffrn_measurement_method '\w scans'
_diffrn_radiation_monochromator mirror
_diffrn_radiation_probe x-ray
_diffrn_radiation_type 'Cu K\a'
_diffrn_radiation_wavelength 1.54184
_diffrn_reflns_av_R_equivalents 0.0537
_diffrn_reflns_av_unetI/netI 0.0402
_diffrn_reflns_Laue_measured_fraction_full 1.000
_diffrn_reflns_Laue_measured_fraction_max 0.994
_diffrn_reflns_limit_h_max 14
_diffrn_reflns_limit_h_min -15
_diffrn_reflns_limit_k_max 20
_diffrn_reflns_limit_k_min -20
_diffrn_reflns_limit_l_max 41
_diffrn_reflns_limit_l_min -41
_diffrn_reflns_number 39607
_diffrn_reflns_point_group_measured_fraction_full 0.823
_diffrn_reflns_point_group_measured_fraction_max 0.817
_diffrn_reflns_theta_full 67.684
_diffrn_reflns_theta_max 73.286
_diffrn_reflns_theta_min 4.357
_diffrn_source 'micro-focus sealed X-ray tube'
_diffrn_source_type 'SuperNova (Cu) X-ray Source'
_exptl_absorpt_coefficient_mu 1.059
_exptl_absorpt_correction_T_max 1.00000
_exptl_absorpt_correction_T_min 0.91682
_exptl_absorpt_correction_type multi-scan
_exptl_absorpt_process_details
;
CrysAlisPro 1.171.39.46 (Rigaku Oxford Diffraction, 2018)
Empirical absorption correction using spherical harmonics,
 implemented in SCALE3 ABSPACK scaling algorithm.
;
_exptl_crystal_colour colourless
_exptl_crystal_colour_primary colourless
_exptl_crystal_density_diffrn 1.079
_exptl_crystal_description block
_exptl_crystal_F_000 2560
_exptl_crystal_size_max 0.11
_exptl_crystal_size_mid 0.102
_exptl_crystal_size_min 0.1
_refine_diff_density_max 0.516
_refine_diff_density_min -0.293
_refine_diff_density_rms 0.054
_refine_ls_abs_structure_details
;
 Flack x determined using 3942 quotients [(I+)-(I-)]/[(I+)+(I-)]
 (Parsons, Flack and Wagner, Acta Cryst. B69 (2013) 249-259).
;
_refine_ls_abs_structure_Flack 0.066(18)
_refine_ls_extinction_method none
_refine_ls_goodness_of_fit_ref 1.059
_refine_ls_hydrogen_treatment constr
_refine_ls_matrix_type full
_refine_ls_number_parameters 781
_refine_ls_number_reflns 11846
_refine_ls_number_restraints 2
_refine_ls_restrained_S_all 1.059
_refine_ls_R_factor_all 0.0635
_refine_ls_R_factor_gt 0.0606
_refine_ls_shift/su_max 0.000
_refine_ls_shift/su_mean 0.000
_refine_ls_structure_factor_coef Fsqd
_refine_ls_weighting_details 'w=1/[\s^2^(Fo^2^)+(0.0927P)^2^+5.2129P] where P=(Fo^2^+2Fc^2^)/3'
_refine_ls_weighting_scheme calc
_refine_ls_wR_factor_gt 0.1600
_refine_ls_wR_factor_ref 0.1632
_reflns_Friedel_coverage 0.643
_reflns_Friedel_fraction_full 0.646
_reflns_Friedel_fraction_max 0.640
_reflns_number_gt 11161
_reflns_number_total 11846
_reflns_threshold_expression 'I > 2\s(I)'
_cod_data_source_file d2cc06702a2.cif
_cod_data_source_block s22msh64
_cod_depositor_comments
;
Adding full bibliography for 7131166--7131169.cif.

2024-10-18
Z value and formula fixed to values more according to usual
chemical conventions.                 miguel
;
_cod_original_formula_sum 'C72 H110 Be2 Li2 N4 Si4'
_cod_original_formula_weight 1175.89
_cod_original_formula_moiety '2(C36 H55 Be Li N2 Si2)'
_cod_original_formula_units_Z 4
_cod_database_code 7131168
_shelxl_version_number 2014-3
_shelx_space_group_comment
;
The symmetry employed for this shelxl refinement is uniquely defined
by the following loop, which should always be used as a source of
symmetry information in preference to the above space-group names.
They are only intended as comments.
;
_shelx_estimated_absorpt_t_max 0.901
_shelx_estimated_absorpt_t_min 0.892
_olex2_refinement_description
;
1. Fixed Uiso
 At 1.2 times of:
  All C(H) groups, All C(H,H) groups
 At 1.5 times of:
  All C(H,H,H) groups
2.a Ternary CH refined with riding coordinates:
 C11(H11), C14(H14), C25(H25), C28(H28), C47(H47), C50(H50), C61(H61), C64(H64)
2.b Secondary CH2 refined with riding coordinates:
 C1(H1A,H1B), C2(H2A,H2B), C37(H37A,H37B), C38(H38A,H38B)
2.c Aromatic/amide H refined with riding coordinates:
 C7(H7), C8(H8), C9(H9), C21(H21), C22(H22), C23(H23), C32(H32), C33(H33),
 C34(H34), C35(H35), C36(H36), C43(H43), C44(H44), C45(H45), C57(H57), C58(H58),
  C59(H59), C68(H68), C69(H69), C70(H70), C71(H71), C72(H72)
2.d Idealised Me refined as rotating group:
 C3(H3A,H3B,H3C), C4(H4A,H4B,H4C), C12(H12A,H12B,H12C), C13(H13A,H13B,H13C),
 C15(H15A,H15B,H15C), C16(H16A,H16B,H16C), C17(H17A,H17B,H17C), C18(H18A,H18B,
 H18C), C26(H26A,H26B,H26C), C27(H27A,H27B,H27C), C29(H29A,H29B,H29C), C30(H30A,
 H30B,H30C), C39(H39A,H39B,H39C), C40(H40A,H40B,H40C), C48(H48A,H48B,H48C),
 C49(H49A,H49B,H49C), C51(H51A,H51B,H51C), C52(H52A,H52B,H52C), C53(H53A,H53B,
 H53C), C54(H54A,H54B,H54C), C62(H62A,H62B,H62C), C63(H63A,H63B,H63C), C65(H65A,
 H65B,H65C), C66(H66A,H66B,H66C)
;

loop_
_space_group_symop_operation_xyz
'x, y, z'
'x, -y, z+1/2'
'x+1/2, y+1/2, z'
'x+1/2, -y+1/2, z+1/2'

loop_
_atom_site_label
_atom_site_type_symbol
_atom_site_fract_x
_atom_site_fract_y
_atom_site_fract_z
_atom_site_U_iso_or_equiv
_atom_site_adp_type
_atom_site_occupancy
_atom_site_site_symmetry_order
_atom_site_calc_flag
_atom_site_refinement_flags_posn
_atom_site_refinement_flags_adp
_atom_site_refinement_flags_occupancy
_atom_site_disorder_assembly
_atom_site_disorder_group
Si1 Si 0.01116(9) 0.05548(7) 0.19738(3) 0.0374(3) Uani 1 1 d . . . . .
Si2 Si -0.27002(9) 0.10679(8) 0.16274(4) 0.0402(3) Uani 1 1 d . . . . .
N1 N 0.0183(3) 0.1337(2) 0.16414(10) 0.0338(7) Uani 1 1 d . . . . .
N2 N -0.1891(3) 0.1255(2) 0.12415(10) 0.0341(7) Uani 1 1 d . . . . .
C1 C -0.1151(4) 0.0550(3) 0.22411(14) 0.0477(12) Uani 1 1 d . . . . .
H1A H -0.1071 0.0180 0.2468 0.057 Uiso 1 1 calc R U . . .
H1B H -0.1258 0.1086 0.2352 0.057 Uiso 1 1 calc R U . . .
C2 C -0.2155(4) 0.0318(3) 0.19948(14) 0.0471(11) Uani 1 1 d . . . . .
H2A H -0.2713 0.0193 0.2181 0.056 Uiso 1 1 calc R U . . .
H2B H -0.2004 -0.0174 0.1848 0.056 Uiso 1 1 calc R U . . .
C3 C 0.0198(4) -0.0452(3) 0.17361(15) 0.0467(11) Uani 1 1 d . . . . .
H3A H 0.0050 -0.0861 0.1932 0.070 Uiso 1 1 calc R U . . .
H3B H 0.0907 -0.0530 0.1639 0.070 Uiso 1 1 calc R U . . .
H3C H -0.0319 -0.0488 0.1513 0.070 Uiso 1 1 calc R U . . .
C4 C 0.1203(5) 0.0606(3) 0.23708(16) 0.0534(13) Uani 1 1 d . . . . .
H4A H 0.0918 0.0799 0.2618 0.080 Uiso 1 1 calc R U . . .
H4B H 0.1753 0.0968 0.2286 0.080 Uiso 1 1 calc R U . . .
H4C H 0.1504 0.0077 0.2414 0.080 Uiso 1 1 calc R U . . .
C5 C 0.1103(4) 0.1814(3) 0.16532(13) 0.0374(9) Uani 1 1 d . . . . .
C6 C 0.2022(4) 0.1576(3) 0.14550(13) 0.0439(10) Uani 1 1 d . . . . .
C7 C 0.2890(4) 0.2097(4) 0.14506(15) 0.0537(13) Uani 1 1 d . . . . .
H7 H 0.3501 0.1942 0.1318 0.064 Uiso 1 1 calc R U . . .
C8 C 0.2872(5) 0.2819(4) 0.16331(17) 0.0622(16) Uani 1 1 d . . . . .
H8 H 0.3465 0.3160 0.1625 0.075 Uiso 1 1 calc R U . . .
C9 C 0.1985(5) 0.3053(3) 0.18302(16) 0.0557(14) Uani 1 1 d . . . . .
H9 H 0.1978 0.3556 0.1957 0.067 Uiso 1 1 calc R U . . .
C10 C 0.1103(4) 0.2561(3) 0.18453(15) 0.0447(11) Uani 1 1 d . . . . .
C11 C 0.0172(5) 0.2840(3) 0.2066(2) 0.0593(15) Uani 1 1 d . . . . .
H11 H -0.0470 0.2555 0.1960 0.071 Uiso 1 1 calc R U . . .
C12 C -0.0035(8) 0.3724(4) 0.2045(3) 0.092(3) Uani 1 1 d . . . . .
H12A H 0.0528 0.4006 0.2193 0.138 Uiso 1 1 calc R U . . .
H12B H -0.0713 0.3841 0.2161 0.138 Uiso 1 1 calc R U . . .
H12C H -0.0056 0.3895 0.1767 0.138 Uiso 1 1 calc R U . . .
C13 C 0.0342(7) 0.2635(5) 0.2506(2) 0.082(2) Uani 1 1 d . . . . .
H13A H 0.0945 0.2934 0.2617 0.123 Uiso 1 1 calc R U . . .
H13B H 0.0479 0.2067 0.2534 0.123 Uiso 1 1 calc R U . . .
H13C H -0.0290 0.2774 0.2647 0.123 Uiso 1 1 calc R U . . .
C14 C 0.2108(4) 0.0781(3) 0.12509(15) 0.0497(11) Uani 1 1 d . . . . .
H14 H 0.1385 0.0548 0.1221 0.060 Uiso 1 1 calc R U . . .
C15 C 0.2565(6) 0.0832(4) 0.08369(18) 0.0637(15) Uani 1 1 d . . . . .
H15A H 0.3311 0.0979 0.0863 0.096 Uiso 1 1 calc R U . . .
H15B H 0.2179 0.1232 0.0679 0.096 Uiso 1 1 calc R U . . .
H15C H 0.2497 0.0316 0.0705 0.096 Uiso 1 1 calc R U . . .
C16 C 0.2805(5) 0.0206(4) 0.15008(18) 0.0610(14) Uani 1 1 d . . . . .
H16A H 0.2529 0.0157 0.1767 0.092 Uiso 1 1 calc R U . . .
H16B H 0.3528 0.0409 0.1522 0.092 Uiso 1 1 calc R U . . .
H16C H 0.2802 -0.0315 0.1373 0.092 Uiso 1 1 calc R U . . .
C17 C -0.2958(5) 0.1991(4) 0.19247(18) 0.0605(15) Uani 1 1 d . . . . .
H17A H -0.3260 0.1843 0.2177 0.091 Uiso 1 1 calc R U . . .
H17B H -0.3452 0.2333 0.1775 0.091 Uiso 1 1 calc R U . . .
H17C H -0.2294 0.2275 0.1977 0.091 Uiso 1 1 calc R U . . .
C18 C -0.3983(4) 0.0609(4) 0.14391(17) 0.0546(13) Uani 1 1 d . . . . .
H18A H -0.4412 0.0474 0.1664 0.082 Uiso 1 1 calc R U . . .
H18B H -0.3836 0.0128 0.1288 0.082 Uiso 1 1 calc R U . . .
H18C H -0.4367 0.0987 0.1267 0.082 Uiso 1 1 calc R U . . .
C19 C -0.2345(3) 0.1185(3) 0.08476(13) 0.0347(8) Uani 1 1 d . . . . .
C20 C -0.3024(4) 0.1763(3) 0.06716(15) 0.0422(10) Uani 1 1 d . . . . .
C21 C -0.3532(4) 0.1610(3) 0.03081(16) 0.0482(11) Uani 1 1 d . . . . .
H21 H -0.4003 0.1995 0.0197 0.058 Uiso 1 1 calc R U . . .
C22 C -0.3376(4) 0.0919(3) 0.01031(15) 0.0496(12) Uani 1 1 d . . . . .
H22 H -0.3755 0.0818 -0.0140 0.060 Uiso 1 1 calc R U . . .
C23 C -0.2660(5) 0.0378(3) 0.02565(14) 0.0475(11) Uani 1 1 d . . . . .
H23 H -0.2519 -0.0087 0.0110 0.057 Uiso 1 1 calc R U . . .
C24 C -0.2136(4) 0.0498(3) 0.06249(13) 0.0391(9) Uani 1 1 d . . . . .
C25 C -0.3191(4) 0.2558(3) 0.08664(19) 0.0546(13) Uani 1 1 d . . . . .
H25 H -0.2719 0.2587 0.1110 0.066 Uiso 1 1 calc R U . . .
C26 C -0.4340(5) 0.2664(4) 0.0991(3) 0.078(2) Uani 1 1 d . . . . .
H26A H -0.4487 0.2286 0.1202 0.117 Uiso 1 1 calc R U . . .
H26B H -0.4823 0.2569 0.0763 0.117 Uiso 1 1 calc R U . . .
H26C H -0.4437 0.3205 0.1089 0.117 Uiso 1 1 calc R U . . .
C27 C -0.2897(6) 0.3226(4) 0.0592(3) 0.076(2) Uani 1 1 d . . . . .
H27A H -0.2985 0.3735 0.0726 0.114 Uiso 1 1 calc R U . . .
H27B H -0.3354 0.3210 0.0351 0.114 Uiso 1 1 calc R U . . .
H27C H -0.2161 0.3166 0.0520 0.114 Uiso 1 1 calc R U . . .
C28 C -0.1337(5) -0.0112(3) 0.07725(14) 0.0489(12) Uani 1 1 d . . . . .
H28 H -0.1087 0.0051 0.1045 0.059 Uiso 1 1 calc R U . . .
C29 C -0.0380(5) -0.0142(4) 0.0517(3) 0.080(2) Uani 1 1 d . . . . .
H29A H -0.0087 0.0391 0.0492 0.119 Uiso 1 1 calc R U . . .
H29B H -0.0589 -0.0344 0.0253 0.119 Uiso 1 1 calc R U . . .
H29C H 0.0153 -0.0492 0.0641 0.119 Uiso 1 1 calc R U . . .
C30 C -0.1803(5) -0.0922(4) 0.0803(2) 0.0724(19) Uani 1 1 d . . . . .
H30A H -0.2430 -0.0899 0.0963 0.109 Uiso 1 1 calc R U . . .
H30B H -0.1284 -0.1280 0.0930 0.109 Uiso 1 1 calc R U . . .
H30C H -0.2000 -0.1119 0.0537 0.109 Uiso 1 1 calc R U . . .
C31 C -0.0266(4) 0.2309(3) 0.09480(13) 0.0405(10) Uani 1 1 d . . . . .
C32 C -0.0464(4) 0.3109(3) 0.10398(17) 0.0500(12) Uani 1 1 d . . . . .
H32 H -0.0901 0.3223 0.1254 0.060 Uiso 1 1 calc R U . . .
C33 C -0.0047(5) 0.3740(3) 0.0829(2) 0.0616(16) Uani 1 1 d . . . . .
H33 H -0.0188 0.4270 0.0906 0.074 Uiso 1 1 calc R U . . .
C34 C 0.0564(5) 0.3596(4) 0.0511(2) 0.0654(17) Uani 1 1 d . . . . .
H34 H 0.0857 0.4025 0.0371 0.078 Uiso 1 1 calc R U . . .
C35 C 0.0755(5) 0.2828(4) 0.03947(18) 0.0624(15) Uani 1 1 d . . . . .
H35 H 0.1163 0.2724 0.0171 0.075 Uiso 1 1 calc R U . . .
C36 C 0.0335(4) 0.2203(3) 0.06136(15) 0.0480(11) Uani 1 1 d . . . . .
H36 H 0.0467 0.1677 0.0529 0.058 Uiso 1 1 calc R U . . .
Be1 Be -0.0688(5) 0.1573(3) 0.12875(16) 0.0345(11) Uani 1 1 d . . . . .
Li1 Li 0.1384(8) 0.2830(6) 0.1131(3) 0.056(2) Uani 1 1 d . . . . .
Si3 Si 0.75230(8) 0.29684(7) 0.34008(3) 0.0328(2) Uani 1 1 d . . . . .
Si4 Si 0.46614(9) 0.33726(7) 0.30999(4) 0.0380(3) Uani 1 1 d . . . . .
N3 N 0.6772(3) 0.2739(2) 0.37982(10) 0.0300(7) Uani 1 1 d . . . . .
N4 N 0.4680(3) 0.2568(2) 0.34182(10) 0.0325(7) Uani 1 1 d . . . . .
C37 C 0.6881(4) 0.3697(3) 0.30432(13) 0.0412(10) Uani 1 1 d . . . . .
H37A H 0.6707 0.4179 0.3194 0.049 Uiso 1 1 calc R U . . .
H37B H 0.7407 0.3851 0.2849 0.049 Uiso 1 1 calc R U . . .
C38 C 0.5882(4) 0.3430(3) 0.28113(13) 0.0429(10) Uani 1 1 d . . . . .
H38A H 0.6014 0.2901 0.2697 0.052 Uiso 1 1 calc R U . . .
H38B H 0.5751 0.3800 0.2587 0.052 Uiso 1 1 calc R U . . .
C39 C 0.7810(4) 0.2080(3) 0.30867(15) 0.0465(11) Uani 1 1 d . . . . .
H39A H 0.8386 0.1774 0.3214 0.070 Uiso 1 1 calc R U . . .
H39B H 0.8016 0.2256 0.2824 0.070 Uiso 1 1 calc R U . . .
H39C H 0.7179 0.1748 0.3059 0.070 Uiso 1 1 calc R U . . .
C40 C 0.8772(4) 0.3479(3) 0.35748(15) 0.0469(11) Uani 1 1 d . . . . .
H40A H 0.8606 0.4009 0.3672 0.070 Uiso 1 1 calc R U . . .
H40B H 0.9245 0.3523 0.3354 0.070 Uiso 1 1 calc R U . . .
H40C H 0.9117 0.3171 0.3789 0.070 Uiso 1 1 calc R U . . .
C41 C 0.7263(3) 0.2779(2) 0.41867(12) 0.0314(8) Uani 1 1 d . . . . .
C42 C 0.7982(3) 0.2185(3) 0.43295(13) 0.0359(9) Uani 1 1 d . . . . .
C43 C 0.8498(4) 0.2286(3) 0.46971(15) 0.0458(11) Uani 1 1 d . . . . .
H43 H 0.8984 0.1893 0.4790 0.055 Uiso 1 1 calc R U . . .
C44 C 0.8324(4) 0.2943(3) 0.49342(14) 0.0506(12) Uani 1 1 d . . . . .
H44 H 0.8696 0.3005 0.5182 0.061 Uiso 1 1 calc R U . . .
C45 C 0.7608(4) 0.3498(3) 0.48027(14) 0.0463(11) Uani 1 1 d . . . . .
H45 H 0.7471 0.3941 0.4966 0.056 Uiso 1 1 calc R U . . .
C46 C 0.7071(4) 0.3429(3) 0.44343(13) 0.0375(9) Uani 1 1 d . . . . .
C47 C 0.8209(4) 0.1446(3) 0.40961(15) 0.0408(10) Uani 1 1 d . . . . .
H47 H 0.7725 0.1442 0.3855 0.049 Uiso 1 1 calc R U . . .
C48 C 0.7993(5) 0.0698(3) 0.43357(19) 0.0554(13) Uani 1 1 d . . . . .
H48A H 0.8524 0.0648 0.4553 0.083 Uiso 1 1 calc R U . . .
H48B H 0.8027 0.0233 0.4163 0.083 Uiso 1 1 calc R U . . .
H48C H 0.7291 0.0733 0.4444 0.083 Uiso 1 1 calc R U . . .
C49 C 0.9342(4) 0.1428(3) 0.39573(18) 0.0519(12) Uani 1 1 d . . . . .
H49A H 0.9470 0.1898 0.3796 0.078 Uiso 1 1 calc R U . . .
H49B H 0.9446 0.0951 0.3798 0.078 Uiso 1 1 calc R U . . .
H49C H 0.9834 0.1423 0.4189 0.078 Uiso 1 1 calc R U . . .
C50 C 0.6267(4) 0.4058(3) 0.43083(14) 0.0441(11) Uani 1 1 d . . . . .
H50 H 0.6202 0.4047 0.4012 0.053 Uiso 1 1 calc R U . . .
C51 C 0.5209(5) 0.3872(4) 0.4456(3) 0.077(2) Uani 1 1 d . . . . .
H51A H 0.5010 0.3332 0.4378 0.115 Uiso 1 1 calc R U . . .
H51B H 0.4691 0.4246 0.4342 0.115 Uiso 1 1 calc R U . . .
H51C H 0.5228 0.3916 0.4746 0.115 Uiso 1 1 calc R U . . .
C52 C 0.6591(6) 0.4905(4) 0.4429(3) 0.087(2) Uani 1 1 d . . . . .
H52A H 0.6512 0.4973 0.4715 0.130 Uiso 1 1 calc R U . . .
H52B H 0.6138 0.5286 0.4284 0.130 Uiso 1 1 calc R U . . .
H52C H 0.7327 0.4995 0.4366 0.130 Uiso 1 1 calc R U . . .
C53 C 0.4556(4) 0.4352(3) 0.33611(17) 0.0489(11) Uani 1 1 d . . . . .
H53A H 0.3848 0.4409 0.3462 0.073 Uiso 1 1 calc R U . . .
H53B H 0.4686 0.4782 0.3174 0.073 Uiso 1 1 calc R U . . .
H53C H 0.5079 0.4375 0.3583 0.073 Uiso 1 1 calc R U . . .
C54 C 0.3531(5) 0.3315(3) 0.27232(18) 0.0595(15) Uani 1 1 d . . . . .
H54A H 0.3805 0.3252 0.2458 0.089 Uiso 1 1 calc R U . . .
H54B H 0.3115 0.3803 0.2732 0.089 Uiso 1 1 calc R U . . .
H54C H 0.3084 0.2861 0.2783 0.089 Uiso 1 1 calc R U . . .
C55 C 0.3813(3) 0.2043(2) 0.34066(12) 0.0327(8) Uani 1 1 d . . . . .
C56 C 0.3848(4) 0.1320(3) 0.31888(13) 0.0366(9) Uani 1 1 d . . . . .
C57 C 0.3027(4) 0.0776(3) 0.32100(14) 0.0424(10) Uani 1 1 d . . . . .
H57 H 0.3064 0.0293 0.3067 0.051 Uiso 1 1 calc R U . . .
C58 C 0.2156(4) 0.0922(3) 0.34350(16) 0.0479(11) Uani 1 1 d . . . . .
H58 H 0.1607 0.0543 0.3448 0.057 Uiso 1 1 calc R U . . .
C59 C 0.2103(4) 0.1620(3) 0.36363(16) 0.0491(11) Uani 1 1 d . . . . .
H59 H 0.1500 0.1724 0.3786 0.059 Uiso 1 1 calc R U . . .
C60 C 0.2905(4) 0.2189(3) 0.36305(14) 0.0423(10) Uani 1 1 d . . . . .
C61 C 0.4750(4) 0.1128(3) 0.29270(19) 0.0539(14) Uani 1 1 d . . . . .
H61 H 0.5365 0.1462 0.3015 0.065 Uiso 1 1 calc R U . . .
C62 C 0.4466(7) 0.1335(5) 0.2502(2) 0.086(2) Uani 1 1 d . . . . .
H62A H 0.3914 0.0975 0.2399 0.129 Uiso 1 1 calc R U . . .
H62B H 0.5090 0.1282 0.2343 0.129 Uiso 1 1 calc R U . . .
H62C H 0.4209 0.1881 0.2487 0.129 Uiso 1 1 calc R U . . .
C63 C 0.5102(7) 0.0259(5) 0.2943(3) 0.085(2) Uani 1 1 d . . . . .
H63A H 0.5284 0.0111 0.3218 0.127 Uiso 1 1 calc R U . . .
H63B H 0.5719 0.0189 0.2782 0.127 Uiso 1 1 calc R U . . .
H63C H 0.4528 -0.0080 0.2839 0.127 Uiso 1 1 calc R U . . .
C64 C 0.2772(4) 0.2955(4) 0.3854(2) 0.0618(16) Uani 1 1 d . . . . .
H64 H 0.3478 0.3216 0.3881 0.074 Uiso 1 1 calc R U . . .
C65 C 0.2034(6) 0.3517(4) 0.3630(3) 0.085(2) Uani 1 1 d . . . . .
H65A H 0.2325 0.3647 0.3373 0.128 Uiso 1 1 calc R U . . .
H65B H 0.1955 0.4003 0.3784 0.128 Uiso 1 1 calc R U . . .
H65C H 0.1344 0.3264 0.3586 0.128 Uiso 1 1 calc R U . . .
C66 C 0.2373(7) 0.2839(6) 0.4271(3) 0.094(3) Uani 1 1 d . . . . .
H66A H 0.1632 0.2675 0.4253 0.140 Uiso 1 1 calc R U . . .
H66B H 0.2437 0.3337 0.4419 0.140 Uiso 1 1 calc R U . . .
H66C H 0.2793 0.2429 0.4409 0.140 Uiso 1 1 calc R U . . .
C67 C 0.5271(4) 0.1567(3) 0.40843(13) 0.0390(9) Uani 1 1 d . . . . .
C68 C 0.4692(5) 0.1594(3) 0.44259(15) 0.0515(12) Uani 1 1 d . . . . .
H68 H 0.4555 0.2099 0.4537 0.062 Uiso 1 1 calc R U . . .
C69 C 0.4302(5) 0.0928(5) 0.46149(18) 0.0672(18) Uani 1 1 d . . . . .
H69 H 0.3886 0.0986 0.4841 0.081 Uiso 1 1 calc R U . . .
C70 C 0.4526(5) 0.0177(4) 0.4470(2) 0.071(2) Uani 1 1 d . . . . .
H70 H 0.4253 -0.0282 0.4592 0.085 Uiso 1 1 calc R U . . .
C71 C 0.5146(5) 0.0109(3) 0.4149(2) 0.0616(15) Uani 1 1 d . . . . .
H71 H 0.5324 -0.0400 0.4052 0.074 Uiso 1 1 calc R U . . .
C72 C 0.5515(4) 0.0788(3) 0.39645(17) 0.0490(11) Uani 1 1 d . . . . .
H72 H 0.5956 0.0724 0.3746 0.059 Uiso 1 1 calc R U . . .
Be2 Be 0.5603(4) 0.2359(3) 0.37615(15) 0.0299(10) Uani 1 1 d . . . . .
Li2 Li 0.3688(8) 0.0965(6) 0.3896(3) 0.052(2) Uani 1 1 d . . . . .

loop_
_atom_site_aniso_label
_atom_site_aniso_U_11
_atom_site_aniso_U_22
_atom_site_aniso_U_33
_atom_site_aniso_U_23
_atom_site_aniso_U_13
_atom_site_aniso_U_12
Si1 0.0371(6) 0.0399(6) 0.0346(5) 0.0054(4) -0.0049(4) -0.0112(5)
Si2 0.0304(6) 0.0512(7) 0.0394(6) -0.0104(5) 0.0047(5) -0.0081(5)
N1 0.0280(18) 0.0370(18) 0.0362(17) 0.0034(13) -0.0031(14) -0.0103(14)
N2 0.0284(18) 0.0405(18) 0.0334(17) -0.0046(13) 0.0020(14) -0.0015(14)
C1 0.051(3) 0.058(3) 0.035(2) 0.0043(18) 0.003(2) -0.017(2)
C2 0.042(3) 0.060(3) 0.040(2) 0.0007(19) 0.0044(19) -0.018(2)
C3 0.048(3) 0.042(2) 0.048(3) 0.0079(19) -0.008(2) -0.006(2)
C4 0.052(3) 0.062(3) 0.044(3) 0.013(2) -0.014(2) -0.018(2)
C5 0.037(2) 0.039(2) 0.035(2) 0.0074(15) -0.0079(17) -0.0112(17)
C6 0.037(2) 0.059(3) 0.035(2) 0.0097(18) -0.0044(18) -0.014(2)
C7 0.037(3) 0.080(4) 0.043(2) 0.013(2) -0.004(2) -0.022(2)
C8 0.054(3) 0.081(4) 0.051(3) 0.018(3) -0.011(2) -0.039(3)
C9 0.061(4) 0.050(3) 0.054(3) 0.006(2) -0.015(3) -0.027(3)
C10 0.043(3) 0.044(2) 0.046(2) 0.0029(18) -0.010(2) -0.014(2)
C11 0.048(3) 0.045(3) 0.085(4) -0.016(3) -0.001(3) -0.006(2)
C12 0.117(7) 0.064(4) 0.093(5) -0.029(4) -0.020(5) 0.013(4)
C13 0.079(5) 0.088(5) 0.081(5) -0.003(4) 0.031(4) -0.013(4)
C14 0.036(3) 0.066(3) 0.047(3) 0.003(2) 0.003(2) -0.005(2)
C15 0.063(4) 0.078(4) 0.051(3) 0.007(3) 0.011(3) 0.008(3)
C16 0.049(3) 0.074(4) 0.060(3) 0.016(3) -0.001(3) 0.002(3)
C17 0.049(3) 0.076(4) 0.057(3) -0.031(3) 0.009(2) -0.005(3)
C18 0.034(3) 0.075(4) 0.055(3) -0.011(2) 0.006(2) -0.017(2)
C19 0.030(2) 0.038(2) 0.037(2) 0.0006(16) 0.0000(16) -0.0010(16)
C20 0.034(2) 0.040(2) 0.052(3) 0.0003(18) -0.0036(19) -0.0001(18)
C21 0.038(3) 0.053(3) 0.053(3) 0.011(2) -0.011(2) -0.003(2)
C22 0.049(3) 0.058(3) 0.040(2) 0.003(2) -0.011(2) -0.009(2)
C23 0.056(3) 0.048(2) 0.038(2) -0.0008(18) -0.006(2) 0.001(2)
C24 0.041(2) 0.041(2) 0.035(2) -0.0031(16) -0.0010(18) 0.0015(18)
C25 0.041(3) 0.045(3) 0.076(4) -0.007(2) -0.014(2) 0.008(2)
C26 0.048(3) 0.072(4) 0.112(6) -0.031(4) -0.014(4) 0.026(3)
C27 0.073(4) 0.042(3) 0.111(6) 0.011(3) -0.037(4) -0.005(3)
C28 0.058(3) 0.044(3) 0.043(2) -0.0080(18) -0.009(2) 0.009(2)
C29 0.044(3) 0.058(4) 0.137(7) 0.026(4) 0.005(4) 0.000(3)
C30 0.055(4) 0.056(3) 0.106(5) 0.033(3) 0.010(4) 0.006(3)
C31 0.038(2) 0.043(2) 0.039(2) 0.0053(17) -0.0098(18) -0.0088(18)
C32 0.046(3) 0.047(3) 0.056(3) 0.002(2) -0.009(2) -0.007(2)
C33 0.058(4) 0.036(2) 0.088(4) 0.009(2) -0.026(3) -0.008(2)
C34 0.060(4) 0.061(3) 0.074(4) 0.031(3) -0.013(3) -0.024(3)
C35 0.057(4) 0.078(4) 0.051(3) 0.021(3) -0.004(3) -0.016(3)
C36 0.050(3) 0.052(3) 0.041(2) 0.0092(19) -0.008(2) -0.009(2)
Be1 0.033(3) 0.034(2) 0.036(3) 0.0019(19) -0.001(2) -0.006(2)
Li1 0.049(5) 0.062(5) 0.056(5) 0.009(4) -0.012(4) -0.017(4)
Si3 0.0280(5) 0.0381(5) 0.0327(5) -0.0010(4) 0.0043(4) -0.0076(4)
Si4 0.0367(6) 0.0336(5) 0.0428(6) 0.0044(4) -0.0100(5) -0.0051(5)
N3 0.0232(16) 0.0357(16) 0.0312(16) 0.0016(12) 0.0007(12) -0.0027(13)
N4 0.0263(17) 0.0363(17) 0.0345(17) -0.0010(12) -0.0019(13) -0.0066(14)
C37 0.040(2) 0.046(2) 0.037(2) 0.0062(17) 0.0031(18) -0.0143(19)
C38 0.050(3) 0.044(2) 0.034(2) 0.0069(16) -0.0047(19) -0.010(2)
C39 0.042(3) 0.057(3) 0.041(2) -0.0062(19) 0.009(2) -0.004(2)
C40 0.033(2) 0.059(3) 0.048(3) 0.000(2) 0.004(2) -0.016(2)
C41 0.0229(19) 0.038(2) 0.0334(19) 0.0038(15) 0.0024(15) -0.0025(15)
C42 0.027(2) 0.040(2) 0.041(2) 0.0054(16) 0.0002(16) 0.0040(16)
C43 0.035(2) 0.058(3) 0.044(2) 0.0052(19) -0.0064(19) 0.010(2)
C44 0.045(3) 0.071(3) 0.034(2) 0.000(2) -0.011(2) 0.008(2)
C45 0.045(3) 0.059(3) 0.035(2) -0.0063(18) -0.0013(19) 0.008(2)
C46 0.036(2) 0.044(2) 0.032(2) 0.0013(15) 0.0006(17) 0.0041(18)
C47 0.032(2) 0.037(2) 0.053(3) 0.0044(17) -0.0007(19) 0.0022(17)
C48 0.044(3) 0.051(3) 0.070(3) 0.016(2) -0.007(2) -0.001(2)
C49 0.035(3) 0.048(3) 0.072(3) -0.003(2) 0.003(2) 0.009(2)
C50 0.044(3) 0.053(3) 0.035(2) -0.0064(18) -0.0042(18) 0.014(2)
C51 0.040(3) 0.054(3) 0.137(7) 0.015(4) 0.009(4) 0.007(3)
C52 0.056(4) 0.053(4) 0.149(7) 0.025(4) -0.019(4) -0.005(3)
C53 0.047(3) 0.037(2) 0.061(3) 0.0019(19) -0.011(2) 0.000(2)
C54 0.057(4) 0.055(3) 0.064(3) 0.017(2) -0.027(3) -0.015(3)
C55 0.0228(19) 0.041(2) 0.0343(19) -0.0003(15) -0.0028(15) -0.0014(16)
C56 0.033(2) 0.038(2) 0.039(2) -0.0038(16) 0.0009(17) -0.0066(17)
C57 0.037(2) 0.044(2) 0.046(2) -0.0025(18) -0.0001(19) -0.0143(19)
C58 0.033(2) 0.057(3) 0.054(3) -0.001(2) 0.000(2) -0.017(2)
C59 0.027(2) 0.066(3) 0.055(3) -0.004(2) 0.006(2) -0.009(2)
C60 0.027(2) 0.050(3) 0.049(2) -0.0086(19) -0.0004(18) -0.0053(18)
C61 0.036(3) 0.052(3) 0.075(4) -0.024(2) 0.015(2) -0.017(2)
C62 0.100(6) 0.105(6) 0.055(4) -0.001(4) 0.037(4) -0.005(5)
C63 0.082(5) 0.086(5) 0.088(5) -0.032(4) 0.022(4) 0.011(4)
C64 0.029(2) 0.066(3) 0.091(4) -0.025(3) 0.008(3) 0.002(2)
C65 0.044(3) 0.066(4) 0.145(8) -0.018(4) 0.008(4) 0.009(3)
C66 0.062(4) 0.136(7) 0.085(5) -0.051(5) 0.024(4) 0.002(4)
C67 0.030(2) 0.050(2) 0.037(2) 0.0045(17) -0.0042(17) -0.0106(18)
C68 0.053(3) 0.059(3) 0.042(2) 0.003(2) -0.002(2) -0.018(2)
C69 0.059(4) 0.098(5) 0.044(3) 0.018(3) -0.002(2) -0.029(3)
C70 0.055(4) 0.070(4) 0.085(4) 0.041(3) -0.019(3) -0.027(3)
C71 0.042(3) 0.045(3) 0.096(5) 0.014(3) -0.017(3) -0.005(2)
C72 0.033(2) 0.047(3) 0.067(3) 0.004(2) -0.003(2) -0.0046(19)
Be2 0.028(3) 0.031(2) 0.031(2) 0.0015(17) 0.0013(19) -0.0019(19)
Li2 0.048(5) 0.062(5) 0.046(4) 0.003(4) -0.004(4) -0.009(4)

loop_
_atom_type_symbol
_atom_type_description
_atom_type_scat_dispersion_real
_atom_type_scat_dispersion_imag
_atom_type_scat_source
C C 0.0181 0.0091 'International Tables Vol C Tables 4.2.6.8 and 6.1.1.4'
H H 0.0000 0.0000 'International Tables Vol C Tables 4.2.6.8 and 6.1.1.4'
Be Be 0.0038 0.0014 'International Tables Vol C Tables 4.2.6.8 and 6.1.1.4'
Li Li 0.0008 0.0003 'International Tables Vol C Tables 4.2.6.8 and 6.1.1.4'
N N 0.0311 0.0180 'International Tables Vol C Tables 4.2.6.8 and 6.1.1.4'
Si Si 0.2541 0.3302 'International Tables Vol C Tables 4.2.6.8 and 6.1.1.4'

loop_
_geom_angle_atom_site_label_1
_geom_angle_atom_site_label_2
_geom_angle_atom_site_label_3
_geom_angle
_geom_angle_site_symmetry_1
_geom_angle_site_symmetry_3
_geom_angle_publ_flag
N1 Si1 C1 112.5(2) . . ?
N1 Si1 C3 113.9(2) . . ?
N1 Si1 C4 111.5(2) . . ?
C1 Si1 C3 105.5(2) . . ?
C1 Si1 C4 106.1(2) . . ?
C3 Si1 C4 106.8(3) . . ?
N2 Si2 C2 114.0(2) . . ?
N2 Si2 C17 111.8(2) . . ?
N2 Si2 C18 110.7(2) . . ?
C2 Si2 C17 105.8(3) . . ?
C2 Si2 C18 103.5(3) . . ?
C17 Si2 C18 110.6(3) . . ?
C5 N1 Si1 118.6(3) . . ?
C5 N1 Be1 114.3(3) . . ?
Be1 N1 Si1 127.0(3) . . ?
C19 N2 Si2 117.2(3) . . ?
C19 N2 Be1 117.3(3) . . ?
Be1 N2 Si2 125.3(3) . . ?
Si1 C1 H1A 108.2 . . ?
Si1 C1 H1B 108.2 . . ?
H1A C1 H1B 107.3 . . ?
C2 C1 Si1 116.5(3) . . ?
C2 C1 H1A 108.2 . . ?
C2 C1 H1B 108.2 . . ?
Si2 C2 H2A 108.0 . . ?
Si2 C2 H2B 108.0 . . ?
C1 C2 Si2 117.2(3) . . ?
C1 C2 H2A 108.0 . . ?
C1 C2 H2B 108.0 . . ?
H2A C2 H2B 107.2 . . ?
Si1 C3 H3A 109.5 . . ?
Si1 C3 H3B 109.5 . . ?
Si1 C3 H3C 109.5 . . ?
H3A C3 H3B 109.5 . . ?
H3A C3 H3C 109.5 . . ?
H3B C3 H3C 109.5 . . ?
Si1 C4 H4A 109.5 . . ?
Si1 C4 H4B 109.5 . . ?
Si1 C4 H4C 109.5 . . ?
H4A C4 H4B 109.5 . . ?
H4A C4 H4C 109.5 . . ?
H4B C4 H4C 109.5 . . ?
N1 C5 C6 121.1(4) . . ?
N1 C5 C10 120.2(4) . . ?
N1 C5 Li1 120.8(3) . . ?
C6 C5 Li1 73.7(4) . . ?
C10 C5 C6 118.7(4) . . ?
C10 C5 Li1 73.4(4) . . ?
C5 C6 C14 122.5(4) . . ?
C5 C6 Li1 73.2(4) . . ?
C7 C6 C5 119.0(5) . . ?
C7 C6 C14 118.5(5) . . ?
C7 C6 Li1 73.0(4) . . ?
C14 C6 Li1 125.4(4) . . ?
C6 C7 H7 119.2 . . ?
C6 C7 Li1 74.2(4) . . ?
C8 C7 C6 121.6(6) . . ?
C8 C7 H7 119.2 . . ?
C8 C7 Li1 74.0(4) . . ?
Li1 C7 H7 124.2 . . ?
C7 C8 H8 120.0 . . ?
C7 C8 C9 119.9(5) . . ?
C7 C8 Li1 74.1(4) . . ?
C9 C8 H8 120.0 . . ?
C9 C8 Li1 73.5(4) . . ?
Li1 C8 H8 123.9 . . ?
C8 C9 H9 119.5 . . ?
C8 C9 C10 121.0(5) . . ?
C8 C9 Li1 74.1(4) . . ?
C10 C9 H9 119.5 . . ?
C10 C9 Li1 74.2(4) . . ?
Li1 C9 H9 123.7 . . ?
C5 C10 C11 121.4(4) . . ?
C5 C10 Li1 73.6(4) . . ?
C9 C10 C5 119.8(5) . . ?
C9 C10 C11 118.7(5) . . ?
C9 C10 Li1 73.1(4) . . ?
C11 C10 Li1 124.8(5) . . ?
C10 C11 H11 108.6 . . ?
C10 C11 C12 115.1(6) . . ?
C10 C11 C13 109.2(6) . . ?
C12 C11 H11 108.6 . . ?
C12 C11 C13 106.6(6) . . ?
C13 C11 H11 108.6 . . ?
C11 C12 H12A 109.5 . . ?
C11 C12 H12B 109.5 . . ?
C11 C12 H12C 109.5 . . ?
H12A C12 H12B 109.5 . . ?
H12A C12 H12C 109.5 . . ?
H12B C12 H12C 109.5 . . ?
C11 C13 H13A 109.5 . . ?
C11 C13 H13B 109.5 . . ?
C11 C13 H13C 109.5 . . ?
H13A C13 H13B 109.5 . . ?
H13A C13 H13C 109.5 . . ?
H13B C13 H13C 109.5 . . ?
C6 C14 H14 108.1 . . ?
C6 C14 C15 113.6(5) . . ?
C6 C14 C16 111.1(5) . . ?
C15 C14 H14 108.1 . . ?
C15 C14 C16 107.6(5) . . ?
C16 C14 H14 108.1 . . ?
C14 C15 H15A 109.5 . . ?
C14 C15 H15B 109.5 . . ?
C14 C15 H15C 109.5 . . ?
H15A C15 H15B 109.5 . . ?
H15A C15 H15C 109.5 . . ?
H15B C15 H15C 109.5 . . ?
C14 C16 H16A 109.5 . . ?
C14 C16 H16B 109.5 . . ?
C14 C16 H16C 109.5 . . ?
H16A C16 H16B 109.5 . . ?
H16A C16 H16C 109.5 . . ?
H16B C16 H16C 109.5 . . ?
Si2 C17 H17A 109.5 . . ?
Si2 C17 H17B 109.5 . . ?
Si2 C17 H17C 109.5 . . ?
H17A C17 H17B 109.5 . . ?
H17A C17 H17C 109.5 . . ?
H17B C17 H17C 109.5 . . ?
Si2 C18 H18A 109.5 . . ?
Si2 C18 H18B 109.5 . . ?
Si2 C18 H18C 109.5 . . ?
H18A C18 H18B 109.5 . . ?
H18A C18 H18C 109.5 . . ?
H18B C18 H18C 109.5 . . ?
C20 C19 N2 123.1(4) . . ?
C24 C19 N2 119.0(4) . . ?
C24 C19 C20 117.9(4) . . ?
C19 C20 C25 121.6(4) . . ?
C21 C20 C19 119.7(4) . . ?
C21 C20 C25 118.7(5) . . ?
C20 C21 H21 118.9 . . ?
C22 C21 C20 122.1(5) . . ?
C22 C21 H21 118.9 . . ?
C21 C22 H22 120.6 . . ?
C21 C22 C23 118.8(5) . . ?
C23 C22 H22 120.6 . . ?
C22 C23 H23 119.3 . . ?
C22 C23 C24 121.4(5) . . ?
C24 C23 H23 119.3 . . ?
C19 C24 C28 121.4(4) . . ?
C23 C24 C19 119.9(4) . . ?
C23 C24 C28 118.7(4) . . ?
C20 C25 H25 108.1 . . ?
C20 C25 C26 111.9(5) . . ?
C20 C25 C27 110.6(5) . . ?
C26 C25 H25 108.1 . . ?
C27 C25 H25 108.1 . . ?
C27 C25 C26 109.8(6) . . ?
C25 C26 H26A 109.5 . . ?
C25 C26 H26B 109.5 . . ?
C25 C26 H26C 109.5 . . ?
H26A C26 H26B 109.5 . . ?
H26A C26 H26C 109.5 . . ?
H26B C26 H26C 109.5 . . ?
C25 C27 H27A 109.5 . . ?
C25 C27 H27B 109.5 . . ?
C25 C27 H27C 109.5 . . ?
H27A C27 H27B 109.5 . . ?
H27A C27 H27C 109.5 . . ?
H27B C27 H27C 109.5 . . ?
C24 C28 H28 107.4 . . ?
C24 C28 C29 112.1(5) . . ?
C29 C28 H28 107.4 . . ?
C30 C28 C24 112.6(5) . . ?
C30 C28 H28 107.4 . . ?
C30 C28 C29 109.6(5) . . ?
C28 C29 H29A 109.5 . . ?
C28 C29 H29B 109.5 . . ?
C28 C29 H29C 109.5 . . ?
H29A C29 H29B 109.5 . . ?
H29A C29 H29C 109.5 . . ?
H29B C29 H29C 109.5 . . ?
C28 C30 H30A 109.5 . . ?
C28 C30 H30B 109.5 . . ?
C28 C30 H30C 109.5 . . ?
H30A C30 H30B 109.5 . . ?
H30A C30 H30C 109.5 . . ?
H30B C30 H30C 109.5 . . ?
C32 C31 Be1 117.6(4) . . ?
C32 C31 Li1 75.4(4) . . ?
C36 C31 C32 114.1(4) . . ?
C36 C31 Be1 128.0(4) . . ?
C36 C31 Li1 75.4(4) . . ?
Be1 C31 Li1 112.5(4) . . ?
C31 C32 H32 118.5 . . ?
C31 C32 Li1 70.0(4) . . ?
C33 C32 C31 122.9(6) . . ?
C33 C32 H32 118.5 . . ?
C33 C32 Li1 80.0(4) . . ?
Li1 C32 H32 122.7 . . ?
C32 C33 H33 120.0 . . ?
C32 C33 Li1 67.5(4) . . ?
C34 C33 C32 120.1(5) . . ?
C34 C33 H33 120.0 . . ?
C34 C33 Li1 77.8(4) . . ?
Li1 C33 H33 126.5 . . ?
C33 C34 H34 119.9 . . ?
C33 C34 C35 120.1(5) . . ?
C33 C34 Li1 71.6(4) . . ?
C35 C34 H34 119.9 . . ?
C35 C34 Li1 72.3(4) . . ?
Li1 C34 H34 128.3 . . ?
C34 C35 H35 120.6 . . ?
C34 C35 C36 118.8(6) . . ?
C34 C35 Li1 77.0(4) . . ?
C36 C35 H35 120.6 . . ?
C36 C35 Li1 66.7(4) . . ?
Li1 C35 H35 127.5 . . ?
C31 C36 C35 123.9(6) . . ?
C31 C36 H36 118.0 . . ?
C31 C36 Li1 70.2(4) . . ?
C35 C36 H36 118.0 . . ?
C35 C36 Li1 80.7(4) . . ?
Li1 C36 H36 122.1 . . ?
N1 Be1 C31 115.0(4) . . ?
N2 Be1 N1 126.4(4) . . ?
N2 Be1 C31 118.4(4) . . ?
C5 Li1 C6 33.2(2) . . ?
C5 Li1 C33 125.1(5) . . ?
C5 Li1 C34 146.5(4) . . ?
C5 Li1 C35 129.2(4) . . ?
C6 Li1 C33 153.4(4) . . ?
C6 Li1 C34 150.7(5) . . ?
C6 Li1 C35 120.1(5) . . ?
C7 Li1 C5 58.7(3) . . ?
C7 Li1 C6 32.8(2) . . ?
C7 Li1 C10 68.2(3) . . ?
C7 Li1 C33 172.9(5) . . ?
C7 Li1 C34 149.3(5) . . ?
C7 Li1 C35 128.3(5) . . ?
C8 Li1 C5 68.9(3) . . ?
C8 Li1 C6 58.1(3) . . ?
C8 Li1 C7 31.9(3) . . ?
C8 Li1 C10 58.3(3) . . ?
C8 Li1 C33 141.6(5) . . ?
C8 Li1 C34 143.9(4) . . ?
C8 Li1 C35 148.6(5) . . ?
C9 Li1 C5 58.7(3) . . ?
C9 Li1 C6 68.4(3) . . ?
C9 Li1 C7 57.4(3) . . ?
C9 Li1 C8 32.5(3) . . ?
C9 Li1 C10 32.7(2) . . ?
C9 Li1 C33 118.3(5) . . ?
C9 Li1 C34 140.9(5) . . ?
C9 Li1 C35 171.3(5) . . ?
C10 Li1 C5 33.0(2) . . ?
C10 Li1 C6 58.7(3) . . ?
C10 Li1 C33 111.5(5) . . ?
C10 Li1 C34 142.1(5) . . ?
C10 Li1 C35 151.7(5) . . ?
C31 Li1 C5 77.0(3) . . ?
C31 Li1 C6 93.9(4) . . ?
C31 Li1 C7 126.4(4) . . ?
C31 Li1 C8 145.8(5) . . ?
C31 Li1 C9 123.2(5) . . ?
C31 Li1 C10 91.4(4) . . ?
C31 Li1 C32 34.7(2) . . ?
C31 Li1 C33 60.4(3) . . ?
C31 Li1 C34 69.8(3) . . ?
C31 Li1 C35 60.4(3) . . ?
C31 Li1 C36 34.4(2) . . ?
C32 Li1 C5 93.3(4) . . ?
C32 Li1 C6 121.3(4) . . ?
C32 Li1 C7 152.1(5) . . ?
C32 Li1 C8 143.2(5) . . ?
C32 Li1 C9 110.7(5) . . ?
C32 Li1 C10 88.9(4) . . ?
C32 Li1 C33 32.5(2) . . ?
C32 Li1 C34 56.6(3) . . ?
C32 Li1 C35 67.3(3) . . ?
C33 Li1 C34 30.6(3) . . ?
C33 Li1 C35 55.3(3) . . ?
C35 Li1 C34 30.6(2) . . ?
C36 Li1 C5 96.8(4) . . ?
C36 Li1 C6 96.0(4) . . ?
C36 Li1 C7 119.3(5) . . ?
C36 Li1 C8 151.2(5) . . ?
C36 Li1 C9 154.2(5) . . ?
C36 Li1 C10 121.7(4) . . ?
C36 Li1 C32 58.9(3) . . ?
C36 Li1 C33 67.1(3) . . ?
C36 Li1 C34 56.7(3) . . ?
C36 Li1 C35 32.6(2) . . ?
N3 Si3 C37 113.99(19) . . ?
N3 Si3 C39 112.7(2) . . ?
N3 Si3 C40 110.3(2) . . ?
C39 Si3 C37 104.4(2) . . ?
C40 Si3 C37 103.8(2) . . ?
C40 Si3 C39 111.2(2) . . ?
N4 Si4 C38 111.9(2) . . ?
N4 Si4 C53 113.5(2) . . ?
N4 Si4 C54 111.7(2) . . ?
C38 Si4 C53 106.0(2) . . ?
C38 Si4 C54 106.1(3) . . ?
C54 Si4 C53 107.1(3) . . ?
C41 N3 Si3 118.0(3) . . ?
C41 N3 Be2 117.0(3) . . ?
Be2 N3 Si3 124.5(3) . . ?
C55 N4 Si4 119.0(3) . . ?
C55 N4 Be2 114.5(3) . . ?
Be2 N4 Si4 126.4(3) . . ?
Si3 C37 H37A 107.9 . . ?
Si3 C37 H37B 107.9 . . ?
H37A C37 H37B 107.2 . . ?
C38 C37 Si3 117.5(3) . . ?
C38 C37 H37A 107.9 . . ?
C38 C37 H37B 107.9 . . ?
Si4 C38 H38A 108.3 . . ?
Si4 C38 H38B 108.3 . . ?
C37 C38 Si4 115.9(3) . . ?
C37 C38 H38A 108.3 . . ?
C37 C38 H38B 108.3 . . ?
H38A C38 H38B 107.4 . . ?
Si3 C39 H39A 109.5 . . ?
Si3 C39 H39B 109.5 . . ?
Si3 C39 H39C 109.5 . . ?
H39A C39 H39B 109.5 . . ?
H39A C39 H39C 109.5 . . ?
H39B C39 H39C 109.5 . . ?
Si3 C40 H40A 109.5 . . ?
Si3 C40 H40B 109.5 . . ?
Si3 C40 H40C 109.5 . . ?
H40A C40 H40B 109.5 . . ?
H40A C40 H40C 109.5 . . ?
H40B C40 H40C 109.5 . . ?
C42 C41 N3 121.7(4) . . ?
C46 C41 N3 120.1(4) . . ?
C46 C41 C42 118.1(4) . . ?
C41 C42 C47 122.5(4) . . ?
C43 C42 C41 119.2(4) . . ?
C43 C42 C47 118.2(4) . . ?
C42 C43 H43 119.0 . . ?
C42 C43 C44 122.1(4) . . ?
C44 C43 H43 119.0 . . ?
C43 C44 H44 120.7 . . ?
C45 C44 C43 118.6(4) . . ?
C45 C44 H44 120.7 . . ?
C44 C45 H45 119.1 . . ?
C44 C45 C46 121.7(5) . . ?
C46 C45 H45 119.1 . . ?
C41 C46 C50 120.6(4) . . ?
C45 C46 C41 120.2(4) . . ?
C45 C46 C50 119.2(4) . . ?
C42 C47 H47 107.8 . . ?
C42 C47 C48 111.4(4) . . ?
C42 C47 C49 112.2(4) . . ?
C48 C47 H47 107.8 . . ?
C48 C47 C49 109.6(4) . . ?
C49 C47 H47 107.8 . . ?
C47 C48 H48A 109.5 . . ?
C47 C48 H48B 109.5 . . ?
C47 C48 H48C 109.5 . . ?
H48A C48 H48B 109.5 . . ?
H48A C48 H48C 109.5 . . ?
H48B C48 H48C 109.5 . . ?
C47 C49 H49A 109.5 . . ?
C47 C49 H49B 109.5 . . ?
C47 C49 H49C 109.5 . . ?
H49A C49 H49B 109.5 . . ?
H49A C49 H49C 109.5 . . ?
H49B C49 H49C 109.5 . . ?
C46 C50 H50 107.0 . . ?
C46 C50 C52 114.0(5) . . ?
C51 C50 C46 111.4(5) . . ?
C51 C50 H50 107.0 . . ?
C51 C50 C52 110.0(5) . . ?
C52 C50 H50 107.0 . . ?
C50 C51 H51A 109.5 . . ?
C50 C51 H51B 109.5 . . ?
C50 C51 H51C 109.5 . . ?
H51A C51 H51B 109.5 . . ?
H51A C51 H51C 109.5 . . ?
H51B C51 H51C 109.5 . . ?
C50 C52 H52A 109.5 . . ?
C50 C52 H52B 109.5 . . ?
C50 C52 H52C 109.5 . . ?
H52A C52 H52B 109.5 . . ?
H52A C52 H52C 109.5 . . ?
H52B C52 H52C 109.5 . . ?
Si4 C53 H53A 109.5 . . ?
Si4 C53 H53B 109.5 . . ?
Si4 C53 H53C 109.5 . . ?
H53A C53 H53B 109.5 . . ?
H53A C53 H53C 109.5 . . ?
H53B C53 H53C 109.5 . . ?
Si4 C54 H54A 109.5 . . ?
Si4 C54 H54B 109.5 . . ?
Si4 C54 H54C 109.5 . . ?
H54A C54 H54B 109.5 . . ?
H54A C54 H54C 109.5 . . ?
H54B C54 H54C 109.5 . . ?
N4 C55 C56 120.7(4) . . ?
N4 C55 C60 121.5(4) . . ?
N4 C55 Li2 121.1(4) . . ?
C56 C55 Li2 73.6(3) . . ?
C60 C55 C56 117.7(4) . . ?
C60 C55 Li2 72.4(4) . . ?
C55 C56 C61 121.8(4) . . ?
C55 C56 Li2 72.9(3) . . ?
C57 C56 C55 119.9(4) . . ?
C57 C56 C61 118.3(4) . . ?
C57 C56 Li2 72.5(3) . . ?
C61 C56 Li2 127.3(5) . . ?
C56 C57 H57 119.2 . . ?
C56 C57 Li2 74.6(3) . . ?
C58 C57 C56 121.6(4) . . ?
C58 C57 H57 119.2 . . ?
C58 C57 Li2 73.2(4) . . ?
Li2 C57 H57 124.7 . . ?
C57 C58 H58 120.5 . . ?
C57 C58 Li2 73.8(4) . . ?
C59 C58 C57 118.9(4) . . ?
C59 C58 H58 120.5 . . ?
C59 C58 Li2 73.3(4) . . ?
Li2 C58 H58 123.9 . . ?
C58 C59 H59 118.8 . . ?
C58 C59 C60 122.3(5) . . ?
C58 C59 Li2 74.2(4) . . ?
C60 C59 H59 118.8 . . ?
C60 C59 Li2 74.1(4) . . ?
Li2 C59 H59 124.5 . . ?
C55 C60 C64 121.5(4) . . ?
C55 C60 Li2 73.8(4) . . ?
C59 C60 C55 119.5(4) . . ?
C59 C60 C64 118.9(4) . . ?
C59 C60 Li2 72.5(4) . . ?
C64 C60 Li2 126.4(5) . . ?
C56 C61 H61 107.8 . . ?
C56 C61 C63 114.4(5) . . ?
C62 C61 C56 110.5(6) . . ?
C62 C61 H61 107.8 . . ?
C62 C61 C63 108.3(6) . . ?
C63 C61 H61 107.8 . . ?
C61 C62 H62A 109.5 . . ?
C61 C62 H62B 109.5 . . ?
C61 C62 H62C 109.5 . . ?
H62A C62 H62B 109.5 . . ?
H62A C62 H62C 109.5 . . ?
H62B C62 H62C 109.5 . . ?
C61 C63 H63A 109.5 . . ?
C61 C63 H63B 109.5 . . ?
C61 C63 H63C 109.5 . . ?
H63A C63 H63B 109.5 . . ?
H63A C63 H63C 109.5 . . ?
H63B C63 H63C 109.5 . . ?
C60 C64 H64 107.7 . . ?
C60 C64 C65 111.5(6) . . ?
C60 C64 C66 113.4(6) . . ?
C65 C64 H64 107.7 . . ?
C65 C64 C66 108.6(6) . . ?
C66 C64 H64 107.7 . . ?
C64 C65 H65A 109.5 . . ?
C64 C65 H65B 109.5 . . ?
C64 C65 H65C 109.5 . . ?
H65A C65 H65B 109.5 . . ?
H65A C65 H65C 109.5 . . ?
H65B C65 H65C 109.5 . . ?
C64 C66 H66A 109.5 . . ?
C64 C66 H66B 109.5 . . ?
C64 C66 H66C 109.5 . . ?
H66A C66 H66B 109.5 . . ?
H66A C66 H66C 109.5 . . ?
H66B C66 H66C 109.5 . . ?
C68 C67 C72 113.4(4) . . ?
C68 C67 Be2 128.8(4) . . ?
C68 C67 Li2 76.2(4) . . ?
C72 C67 Be2 117.5(4) . . ?
C72 C67 Li2 73.2(4) . . ?
Be2 C67 Li2 112.7(4) . . ?
C67 C68 H68 117.9 . . ?
C67 C68 C69 124.2(6) . . ?
C67 C68 Li2 69.6(4) . . ?
C69 C68 H68 117.9 . . ?
C69 C68 Li2 78.2(4) . . ?
Li2 C68 H68 126.2 . . ?
C68 C69 H69 120.3 . . ?
C68 C69 Li2 69.0(4) . . ?
C70 C69 C68 119.5(6) . . ?
C70 C69 H69 120.3 . . ?
C70 C69 Li2 75.1(4) . . ?
Li2 C69 H69 127.6 . . ?
C69 C70 H70 120.4 . . ?
C69 C70 Li2 72.9(4) . . ?
C71 C70 C69 119.1(5) . . ?
C71 C70 H70 120.4 . . ?
C71 C70 Li2 71.2(4) . . ?
Li2 C70 H70 127.4 . . ?
C70 C71 H71 120.1 . . ?
C70 C71 C72 119.9(6) . . ?
C70 C71 Li2 77.2(4) . . ?
C72 C71 H71 120.1 . . ?
C72 C71 Li2 68.0(4) . . ?
Li2 C71 H71 126.5 . . ?
C67 C72 H72 118.1 . . ?
C67 C72 Li2 71.5(4) . . ?
C71 C72 C67 123.8(5) . . ?
C71 C72 H72 118.1 . . ?
C71 C72 Li2 78.4(4) . . ?
Li2 C72 H72 123.4 . . ?
N3 Be2 N4 126.3(3) . . ?
N3 Be2 C67 119.3(4) . . ?
N4 Be2 C67 114.1(3) . . ?
C55 Li2 C56 33.54(18) . . ?
C55 Li2 C69 129.5(4) . . ?
C55 Li2 C70 149.1(5) . . ?
C55 Li2 C71 126.5(4) . . ?
C56 Li2 C69 154.1(5) . . ?
C56 Li2 C70 144.2(5) . . ?
C57 Li2 C55 59.6(3) . . ?
C57 Li2 C56 32.90(19) . . ?
C57 Li2 C69 170.9(5) . . ?
C57 Li2 C70 140.0(5) . . ?
C57 Li2 C71 118.2(5) . . ?
C58 Li2 C55 70.6(3) . . ?
C58 Li2 C56 59.3(3) . . ?
C58 Li2 C57 33.0(2) . . ?
C58 Li2 C60 59.4(3) . . ?
C58 Li2 C69 145.1(5) . . ?
C58 Li2 C70 140.0(4) . . ?
C58 Li2 C71 140.2(5) . . ?
C59 Li2 C55 59.9(3) . . ?
C59 Li2 C56 69.0(3) . . ?
C59 Li2 C57 58.2(3) . . ?
C59 Li2 C58 32.5(2) . . ?
C59 Li2 C60 33.4(2) . . ?
C59 Li2 C69 125.3(5) . . ?
C59 Li2 C70 145.7(5) . . ?
C59 Li2 C71 171.3(5) . . ?
C60 Li2 C55 33.73(19) . . ?
C60 Li2 C56 59.4(3) . . ?
C60 Li2 C57 69.3(3) . . ?
C60 Li2 C69 118.5(5) . . ?
C60 Li2 C70 150.5(5) . . ?
C60 Li2 C71 155.1(5) . . ?
C67 Li2 C55 77.3(3) . . ?
C67 Li2 C56 93.0(4) . . ?
C67 Li2 C57 125.2(4) . . ?
C67 Li2 C58 147.9(5) . . ?
C67 Li2 C59 126.5(5) . . ?
C67 Li2 C60 93.7(4) . . ?
C67 Li2 C68 34.2(2) . . ?
C67 Li2 C69 61.0(3) . . ?
C67 Li2 C70 71.9(3) . . ?
C67 Li2 C71 62.2(3) . . ?
C67 Li2 C72 35.3(2) . . ?
C68 Li2 C55 97.1(4) . . ?
C68 Li2 C56 123.2(4) . . ?
C68 Li2 C57 155.8(5) . . ?
C68 Li2 C58 150.7(5) . . ?
C68 Li2 C59 118.3(5) . . ?
C68 Li2 C60 95.3(4) . . ?
C68 Li2 C69 32.8(2) . . ?
C68 Li2 C70 58.2(3) . . ?
C68 Li2 C71 68.6(3) . . ?
C69 Li2 C70 31.9(3) . . ?
C71 Li2 C56 112.6(4) . . ?
C71 Li2 C69 57.0(3) . . ?
C71 Li2 C70 31.6(3) . . ?
C72 Li2 C55 94.0(4) . . ?
C72 Li2 C56 90.3(4) . . ?
C72 Li2 C57 112.1(4) . . ?
C72 Li2 C58 145.1(5) . . ?
C72 Li2 C59 153.8(5) . . ?
C72 Li2 C60 122.0(4) . . ?
C72 Li2 C68 59.2(3) . . ?
C72 Li2 C69 68.6(3) . . ?
C72 Li2 C70 58.4(3) . . ?
C72 Li2 C71 33.6(2) . . ?

loop_
_geom_bond_atom_site_label_1
_geom_bond_atom_site_label_2
_geom_bond_distance
_geom_bond_site_symmetry_2
_geom_bond_publ_flag
Si1 N1 1.738(4) . ?
Si1 C1 1.872(5) . ?
Si1 C3 1.886(5) . ?
Si1 C4 1.890(5) . ?
Si2 N2 1.721(4) . ?
Si2 C2 1.884(6) . ?
Si2 C17 1.889(5) . ?
Si2 C18 1.891(5) . ?
N1 C5 1.418(5) . ?
N1 Be1 1.644(7) . ?
N2 C19 1.432(6) . ?
N2 Be1 1.622(7) . ?
C1 H1A 0.9900 . ?
C1 H1B 0.9900 . ?
C1 C2 1.544(7) . ?
C2 H2A 0.9900 . ?
C2 H2B 0.9900 . ?
C3 H3A 0.9800 . ?
C3 H3B 0.9800 . ?
C3 H3C 0.9800 . ?
C4 H4A 0.9800 . ?
C4 H4B 0.9800 . ?
C4 H4C 0.9800 . ?
C5 C6 1.427(7) . ?
C5 C10 1.419(7) . ?
C5 Li1 2.496(10) . ?
C6 C7 1.410(7) . ?
C6 C14 1.516(8) . ?
C6 Li1 2.503(11) . ?
C7 H7 0.9500 . ?
C7 C8 1.367(9) . ?
C7 Li1 2.488(12) . ?
C8 H8 0.9500 . ?
C8 C9 1.389(10) . ?
C8 Li1 2.487(11) . ?
C9 H9 0.9500 . ?
C9 C10 1.398(7) . ?
C9 Li1 2.479(11) . ?
C10 C11 1.500(8) . ?
C10 Li1 2.493(11) . ?
C11 H11 1.0000 . ?
C11 C12 1.518(9) . ?
C11 C13 1.529(11) . ?
C12 H12A 0.9800 . ?
C12 H12B 0.9800 . ?
C12 H12C 0.9800 . ?
C13 H13A 0.9800 . ?
C13 H13B 0.9800 . ?
C13 H13C 0.9800 . ?
C14 H14 1.0000 . ?
C14 C15 1.537(8) . ?
C14 C16 1.542(8) . ?
C15 H15A 0.9800 . ?
C15 H15B 0.9800 . ?
C15 H15C 0.9800 . ?
C16 H16A 0.9800 . ?
C16 H16B 0.9800 . ?
C16 H16C 0.9800 . ?
C17 H17A 0.9800 . ?
C17 H17B 0.9800 . ?
C17 H17C 0.9800 . ?
C18 H18A 0.9800 . ?
C18 H18B 0.9800 . ?
C18 H18C 0.9800 . ?
C19 C20 1.417(6) . ?
C19 C24 1.413(6) . ?
C20 C21 1.387(7) . ?
C20 C25 1.514(7) . ?
C21 H21 0.9500 . ?
C21 C22 1.375(8) . ?
C22 H22 0.9500 . ?
C22 C23 1.376(8) . ?
C23 H23 0.9500 . ?
C23 C24 1.401(7) . ?
C24 C28 1.515(7) . ?
C25 H25 1.0000 . ?
C25 C26 1.546(9) . ?
C25 C27 1.518(9) . ?
C26 H26A 0.9800 . ?
C26 H26B 0.9800 . ?
C26 H26C 0.9800 . ?
C27 H27A 0.9800 . ?
C27 H27B 0.9800 . ?
C27 H27C 0.9800 . ?
C28 H28 1.0000 . ?
C28 C29 1.520(9) . ?
C28 C30 1.497(8) . ?
C29 H29A 0.9800 . ?
C29 H29B 0.9800 . ?
C29 H29C 0.9800 . ?
C30 H30A 0.9800 . ?
C30 H30B 0.9800 . ?
C30 H30C 0.9800 . ?
C31 C32 1.412(7) . ?
C31 C36 1.400(7) . ?
C31 Be1 1.787(7) . ?
C31 Li1 2.333(10) . ?
C32 H32 0.9500 . ?
C32 C33 1.399(8) . ?
C32 Li1 2.402(12) . ?
C33 H33 0.9500 . ?
C33 C34 1.371(10) . ?
C33 Li1 2.561(12) . ?
C34 H34 0.9500 . ?
C34 C35 1.379(10) . ?
C34 Li1 2.637(11) . ?
C35 H35 0.9500 . ?
C35 C36 1.407(7) . ?
C35 Li1 2.578(11) . ?
C36 H36 0.9500 . ?
C36 Li1 2.399(11) . ?
Si3 N3 1.721(3) . ?
Si3 C37 1.886(5) . ?
Si3 C39 1.881(5) . ?
Si3 C40 1.879(5) . ?
Si4 N4 1.732(4) . ?
Si4 C38 1.867(5) . ?
Si4 C53 1.882(5) . ?
Si4 C54 1.881(5) . ?
N3 C41 1.430(5) . ?
N3 Be2 1.618(6) . ?
N4 C55 1.414(5) . ?
N4 Be2 1.653(6) . ?
C37 H37A 0.9900 . ?
C37 H37B 0.9900 . ?
C37 C38 1.532(7) . ?
C38 H38A 0.9900 . ?
C38 H38B 0.9900 . ?
C39 H39A 0.9800 . ?
C39 H39B 0.9800 . ?
C39 H39C 0.9800 . ?
C40 H40A 0.9800 . ?
C40 H40B 0.9800 . ?
C40 H40C 0.9800 . ?
C41 C42 1.427(6) . ?
C41 C46 1.408(6) . ?
C42 C43 1.389(7) . ?
C42 C47 1.510(6) . ?
C43 H43 0.9500 . ?
C43 C44 1.391(8) . ?
C44 H44 0.9500 . ?
C44 C45 1.368(7) . ?
C45 H45 0.9500 . ?
C45 C46 1.398(7) . ?
C46 C50 1.523(6) . ?
C47 H47 1.0000 . ?
C47 C48 1.532(6) . ?
C47 C49 1.532(7) . ?
C48 H48A 0.9800 . ?
C48 H48B 0.9800 . ?
C48 H48C 0.9800 . ?
C49 H49A 0.9800 . ?
C49 H49B 0.9800 . ?
C49 H49C 0.9800 . ?
C50 H50 1.0000 . ?
C50 C51 1.487(8) . ?
C50 C52 1.539(9) . ?
C51 H51A 0.9800 . ?
C51 H51B 0.9800 . ?
C51 H51C 0.9800 . ?
C52 H52A 0.9800 . ?
C52 H52B 0.9800 . ?
C52 H52C 0.9800 . ?
C53 H53A 0.9800 . ?
C53 H53B 0.9800 . ?
C53 H53C 0.9800 . ?
C54 H54A 0.9800 . ?
C54 H54B 0.9800 . ?
C54 H54C 0.9800 . ?
C55 C56 1.426(6) . ?
C55 C60 1.426(6) . ?
C55 Li2 2.467(10) . ?
C56 C57 1.395(6) . ?
C56 C61 1.510(7) . ?
C56 Li2 2.476(10) . ?
C57 H57 0.9500 . ?
C57 C58 1.389(7) . ?
C57 Li2 2.449(10) . ?
C58 H58 0.9500 . ?
C58 C59 1.364(8) . ?
C58 Li2 2.441(11) . ?
C59 H59 0.9500 . ?
C59 C60 1.402(7) . ?
C59 Li2 2.429(12) . ?
C60 C64 1.511(7) . ?
C60 Li2 2.449(11) . ?
C61 H61 1.0000 . ?
C61 C62 1.506(10) . ?
C61 C63 1.535(9) . ?
C62 H62A 0.9800 . ?
C62 H62B 0.9800 . ?
C62 H62C 0.9800 . ?
C63 H63A 0.9800 . ?
C63 H63B 0.9800 . ?
C63 H63C 0.9800 . ?
C64 H64 1.0000 . ?
C64 C65 1.515(11) . ?
C64 C66 1.528(11) . ?
C65 H65A 0.9800 . ?
C65 H65B 0.9800 . ?
C65 H65C 0.9800 . ?
C66 H66A 0.9800 . ?
C66 H66B 0.9800 . ?
C66 H66C 0.9800 . ?
C67 C68 1.393(7) . ?
C67 C72 1.415(7) . ?
C67 Be2 1.787(6) . ?
C67 Li2 2.320(11) . ?
C68 H68 0.9500 . ?
C68 C69 1.395(8) . ?
C68 Li2 2.403(11) . ?
C69 H69 0.9500 . ?
C69 C70 1.395(11) . ?
C69 Li2 2.520(11) . ?
C70 H70 0.9500 . ?
C70 C71 1.369(10) . ?
C70 Li2 2.547(11) . ?
C71 H71 0.9500 . ?
C71 C72 1.396(7) . ?
C71 Li2 2.474(12) . ?
C72 H72 0.9500 . ?
C72 Li2 2.343(11) . ?

loop_
_geom_torsion_atom_site_label_1
_geom_torsion_atom_site_label_2
_geom_torsion_atom_site_label_3
_geom_torsion_atom_site_label_4
_geom_torsion
_geom_torsion_site_symmetry_1
_geom_torsion_site_symmetry_2
_geom_torsion_site_symmetry_3
_geom_torsion_site_symmetry_4
_geom_torsion_publ_flag
Si1 N1 C5 C6 82.9(5) . . . . ?
Si1 N1 C5 C10 -100.6(4) . . . . ?
Si1 N1 C5 Li1 171.6(4) . . . . ?
Si1 N1 Be1 N2 14.9(7) . . . . ?
Si1 N1 Be1 C31 -169.9(3) . . . . ?
Si1 C1 C2 Si2 -73.6(5) . . . . ?
Si2 N2 C19 C20 76.2(5) . . . . ?
Si2 N2 C19 C24 -101.9(4) . . . . ?
Si2 N2 Be1 N1 35.9(6) . . . . ?
Si2 N2 Be1 C31 -139.1(4) . . . . ?
N1 Si1 C1 C2 71.6(4) . . . . ?
N1 C5 C6 C7 175.4(4) . . . . ?
N1 C5 C6 C14 -5.2(7) . . . . ?
N1 C5 C6 Li1 116.5(4) . . . . ?
N1 C5 C10 C9 -175.2(4) . . . . ?
N1 C5 C10 C11 4.8(7) . . . . ?
N1 C5 C10 Li1 -116.4(4) . . . . ?
N2 Si2 C2 C1 66.0(4) . . . . ?
N2 C19 C20 C21 -172.3(4) . . . . ?
N2 C19 C20 C25 9.2(7) . . . . ?
N2 C19 C24 C23 173.1(4) . . . . ?
N2 C19 C24 C28 -7.9(7) . . . . ?
C1 Si1 N1 C5 130.5(4) . . . . ?
C1 Si1 N1 Be1 -53.0(4) . . . . ?
C2 Si2 N2 C19 127.3(3) . . . . ?
C2 Si2 N2 Be1 -58.0(4) . . . . ?
C3 Si1 N1 C5 -109.5(4) . . . . ?
C3 Si1 N1 Be1 67.0(4) . . . . ?
C3 Si1 C1 C2 -53.2(4) . . . . ?
C4 Si1 N1 C5 11.5(4) . . . . ?
C4 Si1 N1 Be1 -172.0(4) . . . . ?
C4 Si1 C1 C2 -166.3(4) . . . . ?
C5 N1 Be1 N2 -168.4(4) . . . . ?
C5 N1 Be1 C31 6.7(6) . . . . ?
C5 C6 C7 C8 0.4(7) . . . . ?
C5 C6 C7 Li1 -58.9(5) . . . . ?
C5 C6 C14 C15 134.6(5) . . . . ?
C5 C6 C14 C16 -104.0(5) . . . . ?
C5 C10 C11 C12 -145.4(6) . . . . ?
C5 C10 C11 C13 94.9(6) . . . . ?
C6 C5 C10 C9 1.3(7) . . . . ?
C6 C5 C10 C11 -178.7(5) . . . . ?
C6 C5 C10 Li1 60.2(4) . . . . ?
C6 C7 C8 C9 0.3(8) . . . . ?
C6 C7 C8 Li1 -59.4(5) . . . . ?
C7 C6 C14 C15 -46.0(7) . . . . ?
C7 C6 C14 C16 75.5(6) . . . . ?
C7 C8 C9 C10 -0.1(8) . . . . ?
C7 C8 C9 Li1 -60.0(5) . . . . ?
C8 C9 C10 C5 -0.7(8) . . . . ?
C8 C9 C10 C11 179.3(5) . . . . ?
C8 C9 C10 Li1 -59.8(6) . . . . ?
C9 C10 C11 C12 34.6(8) . . . . ?
C9 C10 C11 C13 -85.2(6) . . . . ?
C10 C5 C6 C7 -1.1(7) . . . . ?
C10 C5 C6 C14 178.3(4) . . . . ?
C10 C5 C6 Li1 -60.0(4) . . . . ?
C14 C6 C7 C8 -179.1(5) . . . . ?
C14 C6 C7 Li1 121.6(5) . . . . ?
C17 Si2 N2 C19 -112.8(4) . . . . ?
C17 Si2 N2 Be1 61.9(4) . . . . ?
C17 Si2 C2 C1 -57.3(5) . . . . ?
C18 Si2 N2 C19 11.0(4) . . . . ?
C18 Si2 N2 Be1 -174.3(4) . . . . ?
C18 Si2 C2 C1 -173.6(4) . . . . ?
C19 N2 Be1 N1 -149.4(4) . . . . ?
C19 N2 Be1 C31 35.7(6) . . . . ?
C19 C20 C21 C22 -2.0(8) . . . . ?
C19 C20 C25 C26 -115.1(6) . . . . ?
C19 C20 C25 C27 122.1(5) . . . . ?
C19 C24 C28 C29 -112.7(6) . . . . ?
C19 C24 C28 C30 123.1(5) . . . . ?
C20 C19 C24 C23 -5.1(7) . . . . ?
C20 C19 C24 C28 173.9(5) . . . . ?
C20 C21 C22 C23 -2.7(8) . . . . ?
C21 C20 C25 C26 66.3(7) . . . . ?
C21 C20 C25 C27 -56.5(7) . . . . ?
C21 C22 C23 C24 3.5(8) . . . . ?
C22 C23 C24 C19 0.5(8) . . . . ?
C22 C23 C24 C28 -178.6(5) . . . . ?
C23 C24 C28 C29 66.3(7) . . . . ?
C23 C24 C28 C30 -57.8(7) . . . . ?
C24 C19 C20 C21 5.9(7) . . . . ?
C24 C19 C20 C25 -172.7(5) . . . . ?
C25 C20 C21 C22 176.5(5) . . . . ?
C31 C32 C33 C34 1.6(9) . . . . ?
C31 C32 C33 Li1 -58.1(5) . . . . ?
C32 C31 C36 C35 2.9(7) . . . . ?
C32 C31 C36 Li1 66.3(5) . . . . ?
C32 C31 Be1 N1 -89.8(5) . . . . ?
C32 C31 Be1 N2 85.7(5) . . . . ?
C32 C33 C34 C35 1.1(9) . . . . ?
C32 C33 C34 Li1 -54.7(5) . . . . ?
C33 C34 C35 C36 -1.6(9) . . . . ?
C33 C34 C35 Li1 -55.5(6) . . . . ?
C34 C35 C36 C31 -0.5(9) . . . . ?
C34 C35 C36 Li1 -59.0(6) . . . . ?
C36 C31 C32 C33 -3.5(7) . . . . ?
C36 C31 C32 Li1 -66.3(5) . . . . ?
C36 C31 Be1 N1 83.6(6) . . . . ?
C36 C31 Be1 N2 -100.9(6) . . . . ?
Be1 N1 C5 C6 -94.0(5) . . . . ?
Be1 N1 C5 C10 82.4(5) . . . . ?
Be1 N1 C5 Li1 -5.3(6) . . . . ?
Be1 N2 C19 C20 -99.0(5) . . . . ?
Be1 N2 C19 C24 82.9(5) . . . . ?
Be1 C31 C32 C33 170.9(5) . . . . ?
Be1 C31 C32 Li1 108.1(4) . . . . ?
Be1 C31 C36 C35 -170.7(5) . . . . ?
Be1 C31 C36 Li1 -107.4(5) . . . . ?
Li1 C5 C6 C7 58.9(5) . . . . ?
Li1 C5 C6 C14 -121.7(5) . . . . ?
Li1 C5 C10 C9 -58.8(5) . . . . ?
Li1 C5 C10 C11 121.2(6) . . . . ?
Li1 C6 C7 C8 59.3(5) . . . . ?
Li1 C6 C14 C15 42.7(7) . . . . ?
Li1 C6 C14 C16 164.2(4) . . . . ?
Li1 C7 C8 C9 59.6(5) . . . . ?
Li1 C8 C9 C10 59.9(5) . . . . ?
Li1 C9 C10 C5 59.1(5) . . . . ?
Li1 C9 C10 C11 -120.9(6) . . . . ?
Li1 C10 C11 C12 -54.1(7) . . . . ?
Li1 C10 C11 C13 -173.9(5) . . . . ?
Li1 C31 C32 C33 62.8(6) . . . . ?
Li1 C31 C36 C35 -63.4(6) . . . . ?
Li1 C31 Be1 N1 -5.1(6) . . . . ?
Li1 C31 Be1 N2 170.4(4) . . . . ?
Li1 C32 C33 C34 59.7(6) . . . . ?
Li1 C33 C34 C35 55.8(6) . . . . ?
Li1 C34 C35 C36 53.8(5) . . . . ?
Li1 C35 C36 C31 58.5(5) . . . . ?
Si3 N3 C41 C42 -75.1(4) . . . . ?
Si3 N3 C41 C46 102.6(4) . . . . ?
Si3 N3 Be2 N4 -37.2(6) . . . . ?
Si3 N3 Be2 C67 136.2(3) . . . . ?
Si3 C37 C38 Si4 73.8(4) . . . . ?
Si4 N4 C55 C56 98.0(4) . . . . ?
Si4 N4 C55 C60 -86.0(5) . . . . ?
Si4 N4 C55 Li2 -173.5(3) . . . . ?
Si4 N4 Be2 N3 -15.2(6) . . . . ?
Si4 N4 Be2 C67 171.1(3) . . . . ?
N3 Si3 C37 C38 -66.0(4) . . . . ?
N3 C41 C42 C43 175.0(4) . . . . ?
N3 C41 C42 C47 -5.0(6) . . . . ?
N3 C41 C46 C45 -175.4(4) . . . . ?
N3 C41 C46 C50 5.6(6) . . . . ?
N4 Si4 C38 C37 -73.4(4) . . . . ?
N4 C55 C56 C57 174.1(4) . . . . ?
N4 C55 C56 C61 -6.8(7) . . . . ?
N4 C55 C56 Li2 116.8(4) . . . . ?
N4 C55 C60 C59 -174.7(4) . . . . ?
N4 C55 C60 C64 6.9(7) . . . . ?
N4 C55 C60 Li2 -116.2(4) . . . . ?
C37 Si3 N3 C41 -130.7(3) . . . . ?
C37 Si3 N3 Be2 58.6(4) . . . . ?
C38 Si4 N4 C55 -128.0(3) . . . . ?
C38 Si4 N4 Be2 55.2(4) . . . . ?
C39 Si3 N3 C41 110.5(3) . . . . ?
C39 Si3 N3 Be2 -60.2(4) . . . . ?
C39 Si3 C37 C38 57.4(4) . . . . ?
C40 Si3 N3 C41 -14.4(4) . . . . ?
C40 Si3 N3 Be2 174.9(3) . . . . ?
C40 Si3 C37 C38 174.0(4) . . . . ?
C41 N3 Be2 N4 152.0(4) . . . . ?
C41 N3 Be2 C67 -34.6(5) . . . . ?
C41 C42 C43 C44 0.9(8) . . . . ?
C41 C42 C47 C48 -123.7(5) . . . . ?
C41 C42 C47 C49 112.9(5) . . . . ?
C41 C46 C50 C51 92.1(6) . . . . ?
C41 C46 C50 C52 -142.7(6) . . . . ?
C42 C41 C46 C45 2.4(6) . . . . ?
C42 C41 C46 C50 -176.6(4) . . . . ?
C42 C43 C44 C45 1.3(8) . . . . ?
C43 C42 C47 C48 56.3(6) . . . . ?
C43 C42 C47 C49 -67.1(6) . . . . ?
C43 C44 C45 C46 -1.7(9) . . . . ?
C44 C45 C46 C41 -0.2(8) . . . . ?
C44 C45 C46 C50 178.8(5) . . . . ?
C45 C46 C50 C51 -86.9(7) . . . . ?
C45 C46 C50 C52 38.3(7) . . . . ?
C46 C41 C42 C43 -2.7(6) . . . . ?
C46 C41 C42 C47 177.3(4) . . . . ?
C47 C42 C43 C44 -179.1(5) . . . . ?
C53 Si4 N4 C55 112.1(3) . . . . ?
C53 Si4 N4 Be2 -64.7(4) . . . . ?
C53 Si4 C38 C37 50.9(4) . . . . ?
C54 Si4 N4 C55 -9.2(4) . . . . ?
C54 Si4 N4 Be2 174.0(4) . . . . ?
C54 Si4 C38 C37 164.6(4) . . . . ?
C55 N4 Be2 N3 167.9(4) . . . . ?
C55 N4 Be2 C67 -5.8(5) . . . . ?
C55 C56 C57 C58 1.0(7) . . . . ?
C55 C56 C57 Li2 -57.5(5) . . . . ?
C55 C56 C61 C62 -97.0(6) . . . . ?
C55 C56 C61 C63 140.6(5) . . . . ?
C55 C60 C64 C65 100.9(6) . . . . ?
C55 C60 C64 C66 -136.1(6) . . . . ?
C56 C55 C60 C59 1.5(7) . . . . ?
C56 C55 C60 C64 -176.9(5) . . . . ?
C56 C55 C60 Li2 59.9(4) . . . . ?
C56 C57 C58 C59 0.7(8) . . . . ?
C56 C57 C58 Li2 -59.2(5) . . . . ?
C57 C56 C61 C62 82.0(6) . . . . ?
C57 C56 C61 C63 -40.4(8) . . . . ?
C57 C58 C59 C60 -1.3(8) . . . . ?
C57 C58 C59 Li2 -60.1(5) . . . . ?
C58 C59 C60 C55 0.2(8) . . . . ?
C58 C59 C60 C64 178.6(6) . . . . ?
C58 C59 C60 Li2 -58.9(6) . . . . ?
C59 C60 C64 C65 -77.5(7) . . . . ?
C59 C60 C64 C66 45.5(8) . . . . ?
C60 C55 C56 C57 -2.0(6) . . . . ?
C60 C55 C56 C61 177.0(5) . . . . ?
C60 C55 C56 Li2 -59.3(4) . . . . ?
C61 C56 C57 C58 -178.0(5) . . . . ?
C61 C56 C57 Li2 123.5(5) . . . . ?
C67 C68 C69 C70 2.7(9) . . . . ?
C67 C68 C69 Li2 -55.1(6) . . . . ?
C68 C67 C72 C71 4.9(7) . . . . ?
C68 C67 C72 Li2 66.3(4) . . . . ?
C68 C67 Be2 N3 101.1(5) . . . . ?
C68 C67 Be2 N4 -84.7(6) . . . . ?
C68 C69 C70 C71 1.4(9) . . . . ?
C68 C69 C70 Li2 -54.8(6) . . . . ?
C69 C70 C71 C72 -2.0(9) . . . . ?
C69 C70 C71 Li2 -57.0(6) . . . . ?
C70 C71 C72 C67 -1.3(9) . . . . ?
C70 C71 C72 Li2 -59.5(6) . . . . ?
C72 C67 C68 C69 -5.6(8) . . . . ?
C72 C67 C68 Li2 -64.5(4) . . . . ?
C72 C67 Be2 N3 -86.5(5) . . . . ?
C72 C67 Be2 N4 87.7(5) . . . . ?
Be2 N3 C41 C42 96.3(5) . . . . ?
Be2 N3 C41 C46 -86.0(5) . . . . ?
Be2 N4 C55 C56 -84.9(5) . . . . ?
Be2 N4 C55 C60 91.1(5) . . . . ?
Be2 N4 C55 Li2 3.6(5) . . . . ?
Be2 C67 C68 C69 167.0(5) . . . . ?
Be2 C67 C68 Li2 108.1(5) . . . . ?
Be2 C67 C72 C71 -168.6(5) . . . . ?
Be2 C67 C72 Li2 -107.3(4) . . . . ?
Li2 C55 C56 C57 57.3(5) . . . . ?
Li2 C55 C56 C61 -123.7(5) . . . . ?
Li2 C55 C60 C59 -58.5(5) . . . . ?
Li2 C55 C60 C64 123.2(6) . . . . ?
Li2 C56 C57 C58 58.5(5) . . . . ?
Li2 C56 C61 C62 170.9(5) . . . . ?
Li2 C56 C61 C63 48.5(7) . . . . ?
Li2 C57 C58 C59 59.8(5) . . . . ?
Li2 C58 C59 C60 58.9(5) . . . . ?
Li2 C59 C60 C55 59.1(5) . . . . ?
Li2 C59 C60 C64 -122.5(6) . . . . ?
Li2 C60 C64 C65 -166.4(5) . . . . ?
Li2 C60 C64 C66 -43.4(7) . . . . ?
Li2 C67 C68 C69 58.9(6) . . . . ?
Li2 C67 C72 C71 -61.3(6) . . . . ?
Li2 C67 Be2 N3 -168.7(4) . . . . ?
Li2 C67 Be2 N4 5.5(5) . . . . ?
Li2 C68 C69 C70 57.8(6) . . . . ?
Li2 C69 C70 C71 56.2(6) . . . . ?
Li2 C70 C71 C72 55.0(5) . . . . ?
Li2 C71 C72 C67 58.1(5) . . . . ?
